data_4350038
loop_
_publ_author_name
'Wu, Hui'
'Li, Jianzhe'
'Yang, Dawei'
'Tong, Peng'
'Zhao, Jinfeng'
'Wang, Baomin'
'Qu, Jingping'

_publ_section_title
;
 CO2 fixation and transformation on a thiolate-bridged dicobalt scaffold
 under oxidising conditions
;
_journal_issue 8
_journal_name_full 'Inorganic Chemistry Frontiers'
_journal_page_first 2185
_journal_paper_doi 10.1039/C9QI00423H
_journal_volume 6
_journal_year 2019
_chemical_formula_sum 'C28 H47 Co2 F6 N O2 P S2'
_chemical_formula_weight 756.61
_space_group_crystal_system monoclinic
_space_group_IT_number 14
_space_group_name_Hall '-P 2yn'
_space_group_name_H-M_alt 'P 1 21/n 1'
_atom_sites_solution_hydrogens geom
_audit_creation_method SHELXL-2014/7
_audit_update_record
;
2019-04-04 deposited with the CCDC.	2019-07-15 downloaded from the CCDC.
;
_cell_angle_alpha 90
_cell_angle_beta 108.5488(10)
_cell_angle_gamma 90
_cell_formula_units_Z 4
_cell_length_a 15.3556(9)
_cell_length_b 11.3607(6)
_cell_length_c 20.2644(11)
_cell_measurement_reflns_used 9744
_cell_measurement_temperature 173(2)
_cell_measurement_theta_max 30.4087
_cell_measurement_theta_min 2.7769
_cell_volume 3351.5(3)
_computing_cell_refinement 'Bruker SAINT'
_computing_data_collection 'Bruker APEX2'
_computing_data_reduction 'Bruker SAINT'
_computing_molecular_graphics 'Bruker SHELXTL'
_computing_publication_material 'Bruker SHELXTL'
_computing_structure_refinement 'SHELXL-2014 (Sheldrick 2014)'
_computing_structure_solution 'SHELXS-97 (Sheldrick 2008)'
_diffrn_ambient_temperature 173(2)
_diffrn_measured_fraction_theta_full 0.992
_diffrn_measured_fraction_theta_max 0.992
_diffrn_measurement_device_type 'Bruker APEX-II CCD'
_diffrn_measurement_method '\f and \w scans'
_diffrn_radiation_type MoK\a
_diffrn_radiation_wavelength 0.71073
_diffrn_reflns_av_R_equivalents 0.0246
_diffrn_reflns_av_unetI/netI 0.0153
_diffrn_reflns_Laue_measured_fraction_full 0.992
_diffrn_reflns_Laue_measured_fraction_max 0.992
_diffrn_reflns_limit_h_max 18
_diffrn_reflns_limit_h_min -18
_diffrn_reflns_limit_k_max 13
_diffrn_reflns_limit_k_min -13
_diffrn_reflns_limit_l_max 24
_diffrn_reflns_limit_l_min -24
_diffrn_reflns_number 43759
_diffrn_reflns_point_group_measured_fraction_full 0.992
_diffrn_reflns_point_group_measured_fraction_max 0.992
_diffrn_reflns_theta_full 25.000
_diffrn_reflns_theta_max 25.000
_diffrn_reflns_theta_min 2.274
_exptl_absorpt_coefficient_mu 1.222
_exptl_absorpt_correction_type empirical
_exptl_absorpt_process_details SADABS
_exptl_crystal_colour black
_exptl_crystal_density_diffrn 1.499
_exptl_crystal_description block
_exptl_crystal_F_000 1572
_exptl_crystal_size_max 0.320
_exptl_crystal_size_mid 0.280
_exptl_crystal_size_min 0.260
_exptl_transmission_factor_max 0.7460
_exptl_transmission_factor_min 0.5957
_refine_diff_density_max 0.649
_refine_diff_density_min -0.578
_refine_diff_density_rms 0.079
_refine_ls_extinction_method none
_refine_ls_goodness_of_fit_ref 0.988
_refine_ls_hydrogen_treatment 'riding mode'
_refine_ls_matrix_type full
_refine_ls_number_parameters 379
_refine_ls_number_reflns 5864
_refine_ls_number_restraints 0
_refine_ls_restrained_S_all 0.988
_refine_ls_R_factor_all 0.0405
_refine_ls_R_factor_gt 0.0379
_refine_ls_shift/su_max 0.001
_refine_ls_shift/su_mean 0.000
_refine_ls_structure_factor_coef Fsqd
_refine_ls_weighting_details 'w=1/[\s^2^(Fo^2^)+(0.0636P)^2^+6.9489P] where P=(Fo^2^+2Fc^2^)/3'
_refine_ls_weighting_scheme calc
_refine_ls_wR_factor_gt 0.1083
_refine_ls_wR_factor_ref 0.1102
_reflns_Friedel_coverage 0.000
_reflns_number_gt 5469
_reflns_number_total 5864
_reflns_threshold_expression 'I > 2\s(I)'
_cod_data_source_file c9qi00423h2.cif
_cod_data_source_block 1_CCDC3
_cod_original_sg_symbol_H-M 'P 21/n'
_cod_database_code 4350038
_shelx_shelxl_version_number 2014/7
_shelx_space_group_comment
;
The symmetry employed for this shelxl refinement is uniquely defined
by the following loop, which should always be used as a source of
symmetry information in preference to the above space-group names.
They are only intended as comments.
;
_shelx_estimated_absorpt_t_min 0.696
_shelx_estimated_absorpt_t_max 0.742

loop_
_space_group_symop_operation_xyz
'x, y, z'
'-x+1/2, y+1/2, -z+1/2'
'-x, -y, -z'
'x-1/2, -y-1/2, z-1/2'

loop_
_atom_site_label
_atom_site_type_symbol
_atom_site_fract_x
_atom_site_fract_y
_atom_site_fract_z
_atom_site_U_iso_or_equiv
_atom_site_adp_type
_atom_site_occupancy
_atom_site_site_symmetry_order
_atom_site_calc_flag
_atom_site_refinement_flags_posn
_atom_site_refinement_flags_adp
Co1 Co 0.84208(2) 0.23848(3) 0.07991(2) 0.01722(12) Uani 1 1 d . .
Co2 Co 0.70340(2) 0.26710(3) -0.07459(2) 0.01642(12) Uani 1 1 d . .
S2 S 0.85485(4) 0.22831(5) -0.02802(3) 0.01887(16) Uani 1 1 d . .
S1 S 0.70078(4) 0.17621(6) 0.02245(3) 0.01969(16) Uani 1 1 d . .
P5 P 0.46265(5) 0.77044(7) -0.24275(4) 0.02875(19) Uani 1 1 d . .
C5 C 0.97504(19) 0.1780(3) 0.12964(15) 0.0312(7) Uani 1 1 d . .
C4 C 0.9550(2) 0.2722(3) 0.16747(15) 0.0301(7) Uani 1 1 d . .
C11 C 0.7032(2) 0.2304(3) -0.17590(14) 0.0249(6) Uani 1 1 d . .
C13 C 0.57665(19) 0.2993(3) -0.14938(13) 0.0235(6) Uani 1 1 d . .
C3 C 0.8763(2) 0.2400(3) 0.18740(14) 0.0268(6) Uani 1 1 d . .
C2 C 0.84988(19) 0.1243(3) 0.16273(14) 0.0251(6) Uani 1 1 d . .
C1 C 0.9080(2) 0.0874(3) 0.12356(14) 0.0283(6) Uani 1 1 d . .
C12 C 0.6492(2) 0.3312(2) -0.17653(13) 0.0242(6) Uani 1 1 d . .
O2 O 0.71605(12) 0.42676(15) -0.03796(9) 0.0205(4) Uani 1 1 d . .
O1 O 0.81513(13) 0.40585(16) 0.07211(9) 0.0235(4) Uani 1 1 d . .
F6 F 0.39643(15) 0.7872(2) -0.32061(10) 0.0493(5) Uani 1 1 d . .
F5 F 0.52849(19) 0.7543(3) -0.16508(12) 0.0726(8) Uani 1 1 d . .
N1 N 0.75176(16) 0.5801(2) 0.03535(12) 0.0251(5) Uani 1 1 d . .
H1A H 0.7802 0.6070 0.0774 0.030 Uiso 1 1 calc R U
F4 F 0.53649(16) 0.8540(2) -0.25823(13) 0.0643(7) Uani 1 1 d . .
F3 F 0.41629(19) 0.8802(2) -0.21947(15) 0.0730(8) Uani 1 1 d . .
F2 F 0.38970(19) 0.6871(3) -0.22667(13) 0.0736(8) Uani 1 1 d . .
F1 F 0.5087(2) 0.6613(3) -0.26722(16) 0.0806(9) Uani 1 1 d . .
C25 C 0.76146(17) 0.4647(2) 0.02209(13) 0.0193(5) Uani 1 1 d . .
C15 C 0.66652(19) 0.1352(2) -0.14619(13) 0.0234(6) Uani 1 1 d . .
C14 C 0.58551(19) 0.1773(2) -0.13284(13) 0.0237(6) Uani 1 1 d . .
C21 C 0.6121(2) 0.2294(3) 0.05775(17) 0.0345(7) Uani 1 1 d . .
H21A H 0.5757 0.1750 0.0732 0.041 Uiso 1 1 calc R U
C19 C 0.5215(2) 0.1018(3) -0.10883(16) 0.0346(7) Uani 1 1 d . .
H19A H 0.5453 0.0212 -0.1015 0.052 Uiso 1 1 calc R U
H19B H 0.5166 0.1331 -0.0651 0.052 Uiso 1 1 calc R U
H19C H 0.4607 0.1017 -0.1443 0.052 Uiso 1 1 calc R U
C8 C 0.8311(3) 0.3153(4) 0.22717(16) 0.0471(9) Uani 1 1 d . .
H8A H 0.8632 0.3909 0.2377 0.071 Uiso 1 1 calc R U
H8B H 0.7669 0.3286 0.1993 0.071 Uiso 1 1 calc R U
H8C H 0.8336 0.2758 0.2707 0.071 Uiso 1 1 calc R U
C16 C 0.7815(2) 0.2210(3) -0.20418(17) 0.0392(8) Uani 1 1 d . .
H16A H 0.8066 0.1410 -0.1968 0.059 Uiso 1 1 calc R U
H16B H 0.7599 0.2384 -0.2541 0.059 Uiso 1 1 calc R U
H16C H 0.8295 0.2774 -0.1802 0.059 Uiso 1 1 calc R U
C17 C 0.6625(3) 0.4516(3) -0.20157(16) 0.0385(8) Uani 1 1 d . .
H17A H 0.6150 0.5045 -0.1959 0.058 Uiso 1 1 calc R U
H17B H 0.7232 0.4814 -0.1743 0.058 Uiso 1 1 calc R U
H17C H 0.6582 0.4479 -0.2508 0.058 Uiso 1 1 calc R U
C26 C 0.69646(19) 0.6620(2) -0.01686(15) 0.0251(6) Uani 1 1 d . .
H26A H 0.6415 0.6186 -0.0470 0.030 Uiso 1 1 calc R U
C18 C 0.5042(2) 0.3824(3) -0.14285(16) 0.0353(7) Uani 1 1 d . .
H18A H 0.5157 0.4611 -0.1581 0.053 Uiso 1 1 calc R U
H18B H 0.4437 0.3548 -0.1720 0.053 Uiso 1 1 calc R U
H18C H 0.5057 0.3858 -0.0942 0.053 Uiso 1 1 calc R U
C23 C 0.9154(2) 0.3613(3) -0.04035(18) 0.0329(7) Uani 1 1 d . .
H23A H 0.8719 0.4126 -0.0750 0.039 Uiso 1 1 calc R U
H23B H 0.9368 0.4050 0.0042 0.039 Uiso 1 1 calc R U
C20 C 0.7007(2) 0.0111(3) -0.13655(17) 0.0363(7) Uani 1 1 d . .
H20A H 0.7571 0.0051 -0.1492 0.054 Uiso 1 1 calc R U
H20B H 0.7136 -0.0120 -0.0878 0.054 Uiso 1 1 calc R U
H20C H 0.6539 -0.0413 -0.1664 0.054 Uiso 1 1 calc R U
C28 C 0.6630(3) 0.7608(3) 0.0195(2) 0.0469(9) Uani 1 1 d . .
H28A H 0.6258 0.8160 -0.0152 0.070 Uiso 1 1 calc R U
H28B H 0.6256 0.7277 0.0463 0.070 Uiso 1 1 calc R U
H28C H 0.7159 0.8022 0.0511 0.070 Uiso 1 1 calc R U
C27 C 0.7496(2) 0.7088(3) -0.06292(18) 0.0363(7) Uani 1 1 d . .
H27A H 0.7107 0.7634 -0.0973 0.054 Uiso 1 1 calc R U
H27B H 0.8046 0.7503 -0.0342 0.054 Uiso 1 1 calc R U
H27C H 0.7678 0.6431 -0.0870 0.054 Uiso 1 1 calc R U
C6 C 0.9042(3) -0.0279(3) 0.08745(19) 0.0524(10) Uani 1 1 d . .
H6A H 0.9517 -0.0299 0.0647 0.079 Uiso 1 1 calc R U
H6B H 0.9148 -0.0918 0.1215 0.079 Uiso 1 1 calc R U
H6C H 0.8436 -0.0375 0.0524 0.079 Uiso 1 1 calc R U
C24 C 0.9959(2) 0.3357(3) -0.0643(2) 0.0415(8) Uani 1 1 d . .
H24A H 1.0255 0.4097 -0.0699 0.062 Uiso 1 1 calc R U
H24B H 1.0400 0.2865 -0.0297 0.062 Uiso 1 1 calc R U
H24C H 0.9751 0.2940 -0.1089 0.062 Uiso 1 1 calc R U
C22 C 0.5973(3) 0.3583(3) 0.06204(19) 0.0445(8) Uani 1 1 d . .
H22A H 0.5477 0.3720 0.0820 0.067 Uiso 1 1 calc R U
H22B H 0.6539 0.3951 0.0917 0.067 Uiso 1 1 calc R U
H22C H 0.5803 0.3926 0.0153 0.067 Uiso 1 1 calc R U
C7 C 0.7784(2) 0.0498(3) 0.17725(18) 0.0430(8) Uani 1 1 d . .
H7A H 0.7747 -0.0260 0.1535 0.065 Uiso 1 1 calc R U
H7B H 0.7945 0.0366 0.2275 0.065 Uiso 1 1 calc R U
H7C H 0.7188 0.0897 0.1603 0.065 Uiso 1 1 calc R U
C9 C 1.0033(3) 0.3882(3) 0.18235(19) 0.0541(11) Uani 1 1 d . .
H9A H 0.9749 0.4371 0.2098 0.081 Uiso 1 1 calc R U
H9B H 1.0682 0.3755 0.2086 0.081 Uiso 1 1 calc R U
H9C H 0.9983 0.4280 0.1384 0.081 Uiso 1 1 calc R U
C10 C 1.0553(2) 0.1713(5) 0.1028(2) 0.0624(13) Uani 1 1 d . .
H10A H 1.0534 0.0966 0.0783 0.094 Uiso 1 1 calc R U
H10B H 1.0524 0.2368 0.0708 0.094 Uiso 1 1 calc R U
H10C H 1.1125 0.1762 0.1420 0.094 Uiso 1 1 calc R U

loop_
_atom_site_aniso_label
_atom_site_aniso_U_11
_atom_site_aniso_U_22
_atom_site_aniso_U_33
_atom_site_aniso_U_23
_atom_site_aniso_U_13
_atom_site_aniso_U_12
Co1 0.0175(2) 0.01632(19) 0.0154(2) 0.00188(13) 0.00180(14) 0.00248(13)
Co2 0.0188(2) 0.01467(19) 0.01389(19) -0.00033(12) 0.00245(14) 0.00179(13)
S2 0.0193(3) 0.0172(3) 0.0199(3) 0.0011(2) 0.0060(3) 0.0023(2)
S1 0.0186(3) 0.0217(3) 0.0175(3) 0.0021(2) 0.0040(2) -0.0001(2)
P5 0.0279(4) 0.0313(4) 0.0263(4) -0.0030(3) 0.0075(3) -0.0040(3)
C5 0.0208(14) 0.0454(19) 0.0252(14) 0.0175(13) 0.0044(11) 0.0110(13)
C4 0.0264(15) 0.0335(16) 0.0202(14) 0.0085(12) -0.0070(12) -0.0016(12)
C11 0.0280(15) 0.0296(15) 0.0151(13) -0.0046(11) 0.0040(11) 0.0003(12)
C13 0.0245(14) 0.0240(14) 0.0159(12) -0.0032(11) -0.0024(10) 0.0032(11)
C3 0.0290(15) 0.0300(15) 0.0152(13) 0.0033(11) -0.0019(11) 0.0070(12)
C2 0.0239(13) 0.0285(15) 0.0185(13) 0.0108(11) 0.0007(10) 0.0037(11)
C1 0.0348(15) 0.0260(15) 0.0231(14) 0.0103(12) 0.0077(12) 0.0127(12)
C12 0.0318(15) 0.0223(14) 0.0138(12) -0.0010(10) 0.0006(11) 0.0007(11)
O2 0.0238(9) 0.0161(9) 0.0182(9) -0.0001(7) 0.0019(7) 0.0031(7)
O1 0.0277(10) 0.0179(9) 0.0197(9) -0.0026(7) 0.0001(8) 0.0036(8)
F6 0.0447(12) 0.0660(14) 0.0303(10) 0.0017(10) 0.0023(9) 0.0089(10)
F5 0.0584(15) 0.111(2) 0.0340(12) 0.0104(13) -0.0053(11) -0.0184(14)
N1 0.0303(12) 0.0150(11) 0.0262(12) -0.0034(9) 0.0039(10) 0.0010(9)
F4 0.0527(13) 0.0815(18) 0.0612(14) 0.0075(13) 0.0219(11) -0.0270(13)
F3 0.0773(17) 0.0663(17) 0.0831(18) -0.0375(14) 0.0364(14) 0.0053(13)
F2 0.0707(16) 0.0832(19) 0.0633(15) 0.0071(14) 0.0160(13) -0.0467(15)
F1 0.0856(19) 0.0651(17) 0.0804(18) -0.0105(14) 0.0112(15) 0.0423(15)
C25 0.0204(12) 0.0164(12) 0.0220(13) 0.0012(10) 0.0082(11) 0.0020(10)
C15 0.0263(13) 0.0207(13) 0.0172(12) -0.0048(11) -0.0018(10) 0.0014(11)
C14 0.0239(13) 0.0256(14) 0.0164(12) -0.0031(11) -0.0012(10) -0.0027(11)
C21 0.0285(16) 0.0445(19) 0.0344(17) 0.0033(14) 0.0152(13) 0.0031(13)
C19 0.0319(15) 0.0376(17) 0.0286(15) -0.0029(13) 0.0014(12) -0.0124(14)
C8 0.056(2) 0.057(2) 0.0209(15) -0.0092(15) 0.0012(15) 0.0225(19)
C16 0.0410(19) 0.052(2) 0.0284(16) -0.0093(15) 0.0163(14) 0.0003(16)
C17 0.060(2) 0.0255(16) 0.0269(15) 0.0074(13) 0.0088(15) 0.0010(15)
C26 0.0221(13) 0.0162(13) 0.0368(15) 0.0020(11) 0.0092(12) 0.0032(11)
C18 0.0319(16) 0.0362(17) 0.0304(16) -0.0057(13) -0.0004(13) 0.0134(14)
C23 0.0349(16) 0.0215(14) 0.0488(18) 0.0020(13) 0.0224(14) -0.0044(12)
C20 0.0414(18) 0.0212(15) 0.0382(17) -0.0082(13) 0.0013(14) 0.0062(13)
C28 0.049(2) 0.0253(17) 0.076(3) -0.0006(16) 0.034(2) 0.0109(15)
C27 0.0365(17) 0.0281(16) 0.0465(19) 0.0091(14) 0.0163(15) 0.0024(13)
C6 0.091(3) 0.0262(17) 0.0378(19) 0.0052(15) 0.0179(19) 0.0223(19)
C24 0.0362(17) 0.0401(19) 0.056(2) 0.0096(16) 0.0249(16) -0.0008(15)
C22 0.0449(19) 0.051(2) 0.047(2) 0.0053(17) 0.0285(16) 0.0131(17)
C7 0.0372(17) 0.053(2) 0.0357(17) 0.0212(16) 0.0065(14) -0.0067(16)
C9 0.055(2) 0.047(2) 0.0370(19) 0.0114(16) -0.0187(16) -0.0213(18)
C10 0.0272(17) 0.116(4) 0.047(2) 0.041(2) 0.0165(16) 0.030(2)

loop_
_atom_type_symbol
_atom_type_description
_atom_type_scat_dispersion_real
_atom_type_scat_dispersion_imag
_atom_type_scat_source
C C 0.0033 0.0016 'International Tables Vol C Tables 4.2.6.8 and 6.1.1.4'
H H 0.0000 0.0000 'International Tables Vol C Tables 4.2.6.8 and 6.1.1.4'
N N 0.0061 0.0033 'International Tables Vol C Tables 4.2.6.8 and 6.1.1.4'
O O 0.0106 0.0060 'International Tables Vol C Tables 4.2.6.8 and 6.1.1.4'
F F 0.0171 0.0103 'International Tables Vol C Tables 4.2.6.8 and 6.1.1.4'
P P 0.1023 0.0942 'International Tables Vol C Tables 4.2.6.8 and 6.1.1.4'
S S 0.1246 0.1234 'International Tables Vol C Tables 4.2.6.8 and 6.1.1.4'
Co Co 0.3494 0.9721 'International Tables Vol C Tables 4.2.6.8 and 6.1.1.4'

loop_
_geom_angle_atom_site_label_1
_geom_angle_atom_site_label_2
_geom_angle_atom_site_label_3
_geom_angle
O1 Co1 C1 156.96(10)
O1 Co1 C3 93.08(10)
C1 Co1 C3 68.11(11)
O1 Co1 C4 89.27(10)
C1 Co1 C4 67.84(12)
C3 Co1 C4 40.52(13)
O1 Co1 C5 120.85(11)
C1 Co1 C5 40.57(13)
C3 Co1 C5 67.23(12)
C4 Co1 C5 39.43(13)
O1 Co1 C2 128.90(10)
C1 Co1 C2 40.49(11)
C3 Co1 C2 39.79(11)
C4 Co1 C2 67.15(11)
C5 Co1 C2 67.10(11)
O1 Co1 S1 96.98(6)
C1 Co1 S1 103.04(9)
C3 Co1 S1 115.54(9)
C4 Co1 S1 155.80(9)
C5 Co1 S1 142.14(10)
C2 Co1 S1 91.15(8)
O1 Co1 S2 93.05(6)
C1 Co1 S2 101.09(8)
C3 Co1 S2 161.23(9)
C4 Co1 S2 121.89(10)
C5 Co1 S2 94.47(8)
C2 Co1 S2 138.03(8)
S1 Co1 S2 81.25(3)
O2 Co2 C15 158.25(9)
O2 Co2 C13 94.04(9)
C15 Co2 C13 68.12(11)
O2 Co2 C14 129.42(10)
C15 Co2 C14 40.76(11)
C13 Co2 C14 39.88(11)
O2 Co2 C11 121.88(10)
C15 Co2 C11 40.70(11)
C13 Co2 C11 67.19(11)
C14 Co2 C11 67.53(11)
O2 Co2 C12 90.71(9)
C15 Co2 C12 67.68(11)
C13 Co2 C12 40.19(11)
C14 Co2 C12 67.11(11)
C11 Co2 C12 39.37(11)
O2 Co2 S1 97.05(6)
C15 Co2 S1 102.03(8)
C13 Co2 S1 116.58(8)
C14 Co2 S1 90.96(8)
C11 Co2 S1 140.97(8)
C12 Co2 S1 156.28(8)
O2 Co2 S2 93.32(6)
C15 Co2 S2 99.80(8)
C13 Co2 S2 159.70(8)
C14 Co2 S2 137.24(8)
C11 Co2 S2 92.90(8)
C12 Co2 S2 120.86(8)
S1 Co2 S2 81.17(3)
C23 S2 Co2 106.38(11)
C23 S2 Co1 107.08(11)
Co2 S2 Co1 89.97(3)
C21 S1 Co1 114.41(11)
C21 S1 Co2 114.56(11)
Co1 S1 Co2 91.49(3)
F2 P5 F4 179.50(15)
F2 P5 F3 89.74(17)
F4 P5 F3 90.29(16)
F2 P5 F1 90.65(18)
F4 P5 F1 89.33(18)
F3 P5 F1 179.13(17)
F2 P5 F5 89.77(14)
F4 P5 F5 89.73(14)
F3 P5 F5 90.03(16)
F1 P5 F5 90.76(16)
F2 P5 F6 90.27(13)
F4 P5 F6 90.22(13)
F3 P5 F6 89.72(14)
F1 P5 F6 89.49(14)
F5 P5 F6 179.74(18)
C4 C5 C1 108.5(3)
C4 C5 C10 125.7(3)
C1 C5 C10 125.7(3)
C4 C5 Co1 70.27(16)
C1 C5 Co1 68.21(15)
C10 C5 Co1 129.3(2)
C5 C4 C3 107.9(3)
C5 C4 C9 126.9(3)
C3 C4 C9 125.1(3)
C5 C4 Co1 70.30(16)
C3 C4 Co1 69.27(16)
C9 C4 Co1 124.0(2)
C12 C11 C15 107.8(3)
C12 C11 C16 126.8(3)
C15 C11 C16 125.3(3)
C12 C11 Co2 70.42(15)
C15 C11 Co2 67.50(15)
C16 C11 Co2 129.9(2)
C14 C13 C12 108.0(2)
C14 C13 C18 127.7(3)
C12 C13 C18 124.3(3)
C14 C13 Co2 70.14(15)
C12 C13 Co2 70.39(15)
C18 C13 Co2 126.51(19)
C2 C3 C4 108.0(3)
C2 C3 C8 126.4(3)
C4 C3 C8 125.7(3)
C2 C3 Co1 70.94(15)
C4 C3 Co1 70.21(17)
C8 C3 Co1 124.6(2)
C3 C2 C1 107.9(3)
C3 C2 C7 127.1(3)
C1 C2 C7 124.9(3)
C3 C2 Co1 69.27(16)
C1 C2 Co1 67.92(15)
C7 C2 Co1 130.8(2)
C2 C1 C5 107.4(3)
C2 C1 C6 126.5(3)
C5 C1 C6 126.0(3)
C2 C1 Co1 71.59(15)
C5 C1 Co1 71.22(16)
C6 C1 Co1 126.0(2)
C11 C12 C13 108.5(2)
C11 C12 C17 126.9(3)
C13 C12 C17 124.6(3)
C11 C12 Co2 70.21(15)
C13 C12 Co2 69.42(15)
C17 C12 Co2 126.7(2)
C25 O2 Co2 129.75(16)
C25 O1 Co1 130.23(17)
C25 N1 C26 123.2(2)
O2 C25 O1 127.1(2)
O2 C25 N1 117.2(2)
O1 C25 N1 115.7(2)
C14 C15 C11 107.9(2)
C14 C15 C20 125.3(3)
C11 C15 C20 126.6(3)
C14 C15 Co2 71.46(15)
C11 C15 Co2 71.80(15)
C20 C15 Co2 126.44(19)
C13 C14 C15 107.7(2)
C13 C14 C19 127.7(3)
C15 C14 C19 124.6(3)
C13 C14 Co2 69.98(15)
C15 C14 Co2 67.77(15)
C19 C14 Co2 129.60(19)
C22 C21 S1 119.6(2)
N1 C26 C27 111.5(2)
N1 C26 C28 109.1(3)
C27 C26 C28 111.8(3)
C24 C23 S2 113.1(2)

loop_
_geom_bond_atom_site_label_1
_geom_bond_atom_site_label_2
_geom_bond_distance
Co1 O1 1.9417(19)
Co1 C1 2.045(3)
Co1 C3 2.072(3)
Co1 C4 2.085(3)
Co1 C5 2.085(3)
Co1 C2 2.094(3)
Co1 S1 2.2264(7)
Co1 S2 2.2602(7)
Co2 O2 1.9460(18)
Co2 C15 2.037(3)
Co2 C13 2.084(3)
Co2 C14 2.086(3)
Co2 C11 2.094(3)
Co2 C12 2.097(3)
Co2 S1 2.2327(7)
Co2 S2 2.2576(7)
S2 C23 1.832(3)
S1 C21 1.831(3)
P5 F2 1.578(2)
P5 F4 1.584(2)
P5 F3 1.581(2)
P5 F1 1.583(3)
P5 F5 1.588(2)
P5 F6 1.593(2)
C5 C4 1.407(5)
C5 C1 1.432(4)
C5 C10 1.498(4)
C4 C3 1.439(5)
C4 C9 1.494(5)
C11 C12 1.412(4)
C11 C15 1.437(4)
C11 C16 1.491(4)
C13 C14 1.422(4)
C13 C12 1.436(4)
C13 C18 1.497(4)
C3 C2 1.418(4)
C3 C8 1.489(4)
C2 C1 1.433(4)
C2 C7 1.488(4)
C1 C6 1.493(4)
C12 C17 1.496(4)
O2 C25 1.270(3)
O1 C25 1.274(3)
N1 C25 1.356(3)
N1 C26 1.461(4)
C15 C14 1.437(4)
C15 C20 1.496(4)
C14 C19 1.498(4)
C21 C22 1.489(5)
C26 C27 1.518(4)
C26 C28 1.520(4)
C23 C24 1.493(4)
